data_1552198
loop_
_publ_author_name
'Sun, Na'
'Wang, Shi-Qiang'
'Zou, Ruqiang'
'Cui, Wen-Gang'
'Zhang, Anqi'
'Zhang, Tianzhen'
'Li, Qi'
'Zhuang, Zhan-Zhong'
'Zhang, Ying-Hui'
'Xu, Jialiang'
'Zaworotko, Michael J.'
'Bu, Xian-He'

_publ_section_title
;
 Benchmark selectivity p-xylene separation by a non-porous molecular solid
 through liquid or vapor extraction
;
_journal_name_full 'Chemical Science'
_journal_paper_doi 10.1039/C9SC02621E
_journal_year 2019
_chemical_formula_moiety '2(C26 H20 Ag N8), 2(Cl O4), 2(C8 H10), C4'
_chemical_formula_sum 'C72 H60 Ag2 Cl2 N16 O8'
_chemical_formula_weight 1564.00
_space_group_crystal_system monoclinic
_space_group_IT_number 14
_space_group_name_Hall '-P 2yn'
_space_group_name_H-M_alt 'P 1 21/n 1'
_symmetry_space_group_name_Hall '-P 2yn'
_symmetry_space_group_name_H-M 'P 1 21/n 1'
_atom_sites_solution_hydrogens geom
_atom_sites_solution_primary iterative
_audit_block_doi 10.5517/ccdc.csd.cc21f5ym
_audit_creation_date 2019-05-07
_audit_creation_method
;
Olex2 1.2
(compiled 2018.05.29 svn.r3508 for OlexSys, GUI svn.r5506)
;
_audit_update_record
;
2019-05-15 deposited with the CCDC.    2019-08-13 downloaded from the CCDC.
;
_cell_angle_alpha 90
_cell_angle_beta 97.9420(10)
_cell_angle_gamma 90
_cell_formula_units_Z 4
_cell_length_a 14.20450(10)
_cell_length_b 23.0696(2)
_cell_length_c 20.6652(2)
_cell_measurement_reflns_used 20371
_cell_measurement_temperature 169(6)
_cell_measurement_theta_max 73.1650
_cell_measurement_theta_min 3.6990
_cell_volume 6706.87(10)
_computing_cell_refinement 'CrysAlisPro 1.171.39.28b (Rigaku OD, 2015)'
_computing_data_collection 'CrysAlisPro 1.171.39.28b (Rigaku OD, 2015)'
_computing_data_reduction 'CrysAlisPro 1.171.39.28b (Rigaku OD, 2015)'
_computing_molecular_graphics 'Olex2 (Dolomanov et al., 2009)'
_computing_publication_material 'Olex2 (Dolomanov et al., 2009)'
_computing_structure_refinement 'ShelXL (Sheldrick, 2015)'
_computing_structure_solution 'olex2.solve (Bourhis et al., 2015)'
_diffrn_ambient_environment N~2~
_diffrn_ambient_temperature 169(6)
_diffrn_detector 'CCD plate'
_diffrn_measured_fraction_theta_full 0.994
_diffrn_measured_fraction_theta_max 0.971
_diffrn_measurement_details
;
List of Runs (angles in degrees, time in seconds):

  # Type    Start    End  Width  t~exp~   \w     \q     \k     \f   Frames
#--------------------------------------------------------------------------
  1  \w     63.00  89.00   0.50    0.50    --    0.00  57.00-120.00   52
  2  \w    -29.00  85.00   0.50    0.50    --    0.00  57.00 -60.00  228
  3  \w     34.00  82.00   0.50    0.50    --    0.00  77.00-180.00   96
  4  \w    -22.00   4.00   0.50    0.50    --    0.00  77.00-180.00   52
  5  \w    -23.00   3.00   0.50    0.50    --    0.00  57.00-120.00   52
  6  \w     92.00 118.00   0.50    0.95    --   98.20 -82.00-120.00   52
  7  \w      9.00  45.00   0.50    0.95    --   98.20 -82.00-120.00   72
  8  \w      9.00 137.00   0.50    0.95    --   98.20 -82.00  90.00  256
  9  \w     40.00  70.00   0.50    0.95    --   98.20 -82.00  30.00   60
 10  \w     68.00 132.00   0.50    0.95    --   98.20  61.00 -90.00  128
 11  \w     82.00 136.00   0.50    0.95    --   98.20 -82.00  30.00  108
 12  \w    163.00 188.00   0.50    0.95    --   98.20  30.00-150.00   50
 13  \w     61.00 102.00   0.50    0.95    --   98.20 -82.00-180.00   82
 14  \w     83.00 188.00   0.50    0.95    --   98.20  61.00 120.00  210
 15  \w     68.00 177.00   0.50    0.95    --   98.20  61.00-180.00  218
 16  \w     50.00 112.00   0.50    0.95    --   98.20 -61.00 150.00  124
;
_diffrn_measurement_device 'four-circle diffractometer'
_diffrn_measurement_device_type 'XtaLAB AFC12 (RINC): Kappa single'
_diffrn_measurement_method '\w scans'
_diffrn_orient_matrix_type 'CrysAlisPro convention (1999,Acta A55,543-557)'
_diffrn_orient_matrix_UB_11 0.0300180000
_diffrn_orient_matrix_UB_12 0.0640182000
_diffrn_orient_matrix_UB_13 0.0082660000
_diffrn_orient_matrix_UB_21 0.1020038000
_diffrn_orient_matrix_UB_22 -0.0189307000
_diffrn_orient_matrix_UB_23 0.0266114000
_diffrn_orient_matrix_UB_31 0.0261197000
_diffrn_orient_matrix_UB_32 0.0003949000
_diffrn_orient_matrix_UB_33 -0.0699523000
_diffrn_radiation_monochromator graphite
_diffrn_radiation_probe x-ray
_diffrn_radiation_type CuK\a
_diffrn_radiation_wavelength 1.54184
_diffrn_reflns_av_R_equivalents 0.0224
_diffrn_reflns_av_unetI/netI 0.0214
_diffrn_reflns_Laue_measured_fraction_full 0.994
_diffrn_reflns_Laue_measured_fraction_max 0.971
_diffrn_reflns_limit_h_max 17
_diffrn_reflns_limit_h_min -16
_diffrn_reflns_limit_k_max 28
_diffrn_reflns_limit_k_min -25
_diffrn_reflns_limit_l_max 23
_diffrn_reflns_limit_l_min -25
_diffrn_reflns_number 40500
_diffrn_reflns_point_group_measured_fraction_full 0.994
_diffrn_reflns_point_group_measured_fraction_max 0.971
_diffrn_reflns_theta_full 67.684
_diffrn_reflns_theta_max 73.402
_diffrn_reflns_theta_min 3.680
_diffrn_source 'fine-focus sealed X-ray tube'
_diffrn_source_type 'Enhance (Cu) X-ray Source'
_exptl_absorpt_coefficient_mu 5.999
_exptl_absorpt_correction_T_max 1.00000
_exptl_absorpt_correction_T_min 0.84191
_exptl_absorpt_correction_type multi-scan
_exptl_absorpt_process_details
;
CrysAlisPro 1.171.39.28b (Rigaku Oxford Diffraction, 2015)
Empirical absorption correction using spherical harmonics,
 implemented in SCALE3 ABSPACK scaling algorithm.
;
_exptl_crystal_density_diffrn 1.549
_exptl_crystal_description block
_exptl_crystal_F_000 3184
_exptl_crystal_size_max 0.05
_exptl_crystal_size_mid 0.04
_exptl_crystal_size_min 0.03
_refine_diff_density_max 1.397
_refine_diff_density_min -0.843
_refine_diff_density_rms 0.082
_refine_ls_extinction_method none
_refine_ls_goodness_of_fit_ref 1.065
_refine_ls_hydrogen_treatment constr
_refine_ls_matrix_type full
_refine_ls_number_parameters 936
_refine_ls_number_reflns 13112
_refine_ls_number_restraints 155
_refine_ls_restrained_S_all 1.091
_refine_ls_R_factor_all 0.0577
_refine_ls_R_factor_gt 0.0534
_refine_ls_shift/su_max 0.002
_refine_ls_shift/su_mean 0.000
_refine_ls_structure_factor_coef Fsqd
_refine_ls_weighting_details 'w=1/[\s^2^(Fo^2^)+(0.0703P)^2^+12.8583P] where P=(Fo^2^+2Fc^2^)/3'
_refine_ls_weighting_scheme calc
_refine_ls_wR_factor_gt 0.1474
_refine_ls_wR_factor_ref 0.1507
_reflns_Friedel_coverage 0.000
_reflns_number_gt 11713
_reflns_number_total 13112
_reflns_threshold_expression 'I > 2\s(I)'
_cod_data_source_file c9sc02621e2.cif
_cod_data_source_block p-xylene@M
_cod_database_code 1552198
_shelx_shelxl_version_number 2014/7
_shelx_space_group_comment
;
The symmetry employed for this shelxl refinement is uniquely defined
by the following loop, which should always be used as a source of
symmetry information in preference to the above space-group names.
They are only intended as comments.
;
_shelx_estimated_absorpt_t_max 0.841
_shelx_estimated_absorpt_t_min 0.754
_reflns_odcompleteness_completeness 99.33
_reflns_odcompleteness_iscentric 1
_reflns_odcompleteness_theta 66.97
_olex2_refinement_description
;
1. Fixed Uiso
 At 1.2 times of:
  All C(H) groups, All C(H,H) groups
 At 1.5 times of:
  All C(H,H,H) groups
2. Restrained distances
 C4-C6A
 2.2 with sigma of 0.02
 C3-C7A
 2.3 with sigma of 0.02
 C6-C4
 2.3 with sigma of 0.02
 C4A-C5
 1.2 with sigma of 0.02
 C11-C9
 2.4 with sigma of 0.02
 C14_$1-C13_$1
 1.25 with sigma of 0.02
 C11-C15_$1
 1.25 with sigma of 0.02
 C15_$1-C14_$1
 1.25 with sigma of 0.02
 C15_$1-C12
 2.75 with sigma of 0.02
 C14-C12
 2.3 with sigma of 0.02
 C15-C13
 2.3 with sigma of 0.02
3. Uiso/Uaniso restraints and constraints
C2 \\sim C3 \\sim C4 \\sim C5 \\sim C6A \\sim C7A: within 1.7A with sigma of
0.001 and sigma for terminal atoms of 0.002
C9 \\sim C10 \\sim C11 \\sim C12 \\sim C13 \\sim C14 \\sim C15: within 1.7A
with sigma of 0.001 and sigma for terminal atoms of 0.002
Uanis(C8) \\sim Ueq: with sigma of 0.001 and sigma for terminal atoms of 0.002
Uanis(C4) \\sim Ueq, Uanis(C3) \\sim Ueq: with sigma of 0.0001 and sigma for
terminal atoms of 0.0002
Uanis(C15) \\sim Ueq, Uanis(C14) \\sim Ueq, Uanis(C13) \\sim Ueq, Uanis(C11)
\\sim Ueq, Uanis(C10) \\sim Ueq, Uanis(C9) \\sim Ueq, Uanis(C12) \\sim Ueq:
with sigma of 0.0001 and sigma for terminal atoms of 0.0002
4. Others
 Fixed Sof: C3(0.5) H3(0.5) C3A(0.5) H3A(0.5) C4A(0.5) H4A(0.5) C6(0.5)
 H6(0.5) C7(0.5) H7(0.5) C4(0.5) H4(0.5) C6A(0.5) H6A(0.5) C7A(0.5) H7A(0.5)
 C9(0.5) C10(0.5) C11(0.5) C12(0.5) C14(0.5) C15(0.5)
5.a Secondary CH2 refined with riding coordinates:
 C32(H32A,H32B), C41(H41A,H41B), C58(H58A,H58B), C67(H67A,H67B)
5.b Aromatic/amide H refined with riding coordinates:
 C24(H24), C25(H25), C26(H26), C27(H27), C30(H30), C31(H31), C35(H35),
 C36(H36), C37(H37), C38(H38), C42(H42), C43(H43), C46(H46), C47(H47), C48(H48),
  C49(H49), C50(H50), C51(H51), C52(H52), C53(H53), C56(H56), C57(H57),
 C61(H61), C62(H62), C63(H63), C64(H64), C68(H68), C69(H69), C72(H72), C73(H73),
  C74(H74), C75(H75), C3(H3), C3A(H3A), C4A(H4A), C6(H6), C7(H7), C4(H4),
 C6A(H6A), C7A(H7A), C18(H18), C19(H19), C20(H20), C21(H21)
5.c Fitted hexagon refined as free rotating group:
 C3A(C4A,C5,C6,C7,C2)
5.d Idealised Me refined as rotating group:
 C1(H1A,H1B,H1C), C8(H8A,H8B,H8C), C16(H16A,H16B,H16C), C23(H23A,H23B,H23C)
;
_olex2_submission_special_instructions 'No special instructions were received'
_oxdiff_exptl_absorpt_empirical_details
;
Empirical correction (ABSPACK) includes:
- Absorption correction using spherical harmonics
- Frame scaling
;
_oxdiff_exptl_absorpt_empirical_full_max 1.200
_oxdiff_exptl_absorpt_empirical_full_min 0.880

loop_
_space_group_symop_operation_xyz
'x, y, z'
'-x+1/2, y+1/2, -z+1/2'
'-x, -y, -z'
'x-1/2, -y-1/2, z-1/2'

loop_
_atom_site_label
_atom_site_type_symbol
_atom_site_fract_x
_atom_site_fract_y
_atom_site_fract_z
_atom_site_U_iso_or_equiv
_atom_site_adp_type
_atom_site_occupancy
_atom_site_site_symmetry_order
_atom_site_calc_flag
_atom_site_refinement_flags_posn
_atom_site_refinement_flags_adp
_atom_site_refinement_flags_occupancy
_atom_site_disorder_assembly
_atom_site_disorder_group
Ag1 Ag 0.52530(2) 0.96415(2) 0.34109(2) 0.05228(11) Uani 1 1 d . . . . .
N9 N 0.6038(2) 1.04633(13) 0.33597(15) 0.0395(7) Uani 1 1 d . . . . .
N10 N 0.7156(2) 0.94362(12) 0.34171(14) 0.0346(6) Uani 1 1 d . . . . .
N11 N 0.7913(2) 0.90728(13) 0.35096(14) 0.0365(6) Uani 1 1 d . . . . .
N12 N 0.77373(19) 0.83268(12) 0.47202(13) 0.0319(6) Uani 1 1 d . . . . .
N13 N 0.4723(2) 0.82618(12) 0.33267(14) 0.0350(6) Uani 1 1 d . . . . .
N14 N 0.57954(19) 0.80263(12) 0.45208(14) 0.0335(6) Uani 1 1 d . . . . .
N15 N 0.44378(19) 0.88203(12) 0.33043(13) 0.0332(6) Uani 1 1 d . . . . .
N16 N 0.3443(2) 0.98420(13) 0.33292(14) 0.0356(6) Uani 1 1 d . . . . .
C24 C 0.2949(3) 1.03356(15) 0.33235(19) 0.0406(8) Uani 1 1 d . . . . .
H24 H 0.3286 1.0682 0.3373 0.049 Uiso 1 1 calc R . . . .
C25 C 0.1968(3) 1.03621(17) 0.32486(19) 0.0433(8) Uani 1 1 d . . . . .
H25 H 0.1656 1.0716 0.3255 0.052 Uiso 1 1 calc R . . . .
C26 C 0.1465(3) 0.98525(18) 0.31638(19) 0.0445(8) Uani 1 1 d . . . . .
H26 H 0.0804 0.9857 0.3098 0.053 Uiso 1 1 calc R . . . .
C27 C 0.1954(3) 0.93329(17) 0.31778(18) 0.0410(8) Uani 1 1 d . . . . .
H27 H 0.1629 0.8982 0.3131 0.049 Uiso 1 1 calc R . . . .
C28 C 0.2947(2) 0.93458(15) 0.32634(16) 0.0325(7) Uani 1 1 d . . . . .
C29 C 0.3494(2) 0.88054(15) 0.32865(16) 0.0334(7) Uani 1 1 d . . . . .
C30 C 0.3176(3) 0.82265(16) 0.32970(19) 0.0422(8) Uani 1 1 d . . . . .
H30 H 0.2555 0.8096 0.3286 0.051 Uiso 1 1 calc R . . . .
C31 C 0.3987(3) 0.78975(16) 0.33267(18) 0.0413(8) Uani 1 1 d . . . . .
H31 H 0.4019 0.7495 0.3344 0.050 Uiso 1 1 calc R . . . .
C32 C 0.5726(2) 0.81315(16) 0.33483(17) 0.0372(7) Uani 1 1 d . . . . .
H32A H 0.6006 0.8405 0.3074 0.045 Uiso 1 1 calc R . . . .
H32B H 0.5794 0.7746 0.3172 0.045 Uiso 1 1 calc R . . . .
C33 C 0.6259(2) 0.81595(13) 0.40346(16) 0.0307(6) Uani 1 1 d . . . . .
C34 C 0.6294(2) 0.80407(14) 0.51322(16) 0.0323(7) Uani 1 1 d . . . . .
C35 C 0.5836(3) 0.79012(16) 0.56783(18) 0.0404(8) Uani 1 1 d . . . . .
H35 H 0.5198 0.7796 0.5619 0.048 Uiso 1 1 calc R . . . .
C36 C 0.6334(3) 0.79222(16) 0.62949(18) 0.0428(8) Uani 1 1 d . . . . .
H36 H 0.6030 0.7832 0.6653 0.051 Uiso 1 1 calc R . . . .
C37 C 0.7297(3) 0.80778(16) 0.63924(17) 0.0413(8) Uani 1 1 d . . . . .
H37 H 0.7622 0.8092 0.6815 0.050 Uiso 1 1 calc R . . . .
C38 C 0.7762(3) 0.82085(15) 0.58764(17) 0.0370(7) Uani 1 1 d . . . . .
H38 H 0.8403 0.8307 0.5947 0.044 Uiso 1 1 calc R . . . .
C39 C 0.7268(2) 0.81939(13) 0.52354(16) 0.0307(6) Uani 1 1 d . . . . .
C40 C 0.7247(2) 0.83093(13) 0.41361(16) 0.0307(6) Uani 1 1 d . . . . .
C41 C 0.7795(2) 0.84527(15) 0.35761(17) 0.0363(7) Uani 1 1 d . . . . .
H41A H 0.8414 0.8269 0.3652 0.044 Uiso 1 1 calc R . . . .
H41B H 0.7457 0.8298 0.3173 0.044 Uiso 1 1 calc R . . . .
C42 C 0.8743(3) 0.93573(18) 0.3523(2) 0.0504(10) Uani 1 1 d . . . . .
H42 H 0.9347 0.9193 0.3581 0.061 Uiso 1 1 calc R . . . .
C43 C 0.8536(3) 0.99303(19) 0.3437(2) 0.0543(11) Uani 1 1 d . . . . .
H43 H 0.8963 1.0234 0.3423 0.065 Uiso 1 1 calc R . . . .
C44 C 0.7540(3) 0.99644(15) 0.33717(17) 0.0382(8) Uani 1 1 d . . . . .
C45 C 0.6970(3) 1.04917(15) 0.32971(18) 0.0377(7) Uani 1 1 d . . . . .
C46 C 0.7396(3) 1.10211(18) 0.3188(3) 0.0650(14) Uani 1 1 d . . . . .
H46 H 0.8036 1.1035 0.3137 0.078 Uiso 1 1 calc R . . . .
C47 C 0.6874(4) 1.15195(19) 0.3157(3) 0.0661(14) Uani 1 1 d . . . . .
H47 H 0.7154 1.1872 0.3079 0.079 Uiso 1 1 calc R . . . .
C48 C 0.5932(3) 1.14964(18) 0.3241(2) 0.0576(11) Uani 1 1 d . . . . .
H48 H 0.5565 1.1831 0.3232 0.069 Uiso 1 1 calc R . . . .
C49 C 0.5552(3) 1.09578(18) 0.3340(2) 0.0535(10) Uani 1 1 d . . . . .
H49 H 0.4914 1.0939 0.3396 0.064 Uiso 1 1 calc R . . . .
Ag2 Ag 0.96058(2) 0.53365(2) 0.66259(2) 0.05061(11) Uani 1 1 d . . . . .
N1 N 0.8853(2) 0.45143(12) 0.67215(15) 0.0361(6) Uani 1 1 d . . . . .
N2 N 0.7703(2) 0.55188(12) 0.65488(14) 0.0343(6) Uani 1 1 d . . . . .
N3 N 0.6946(2) 0.58814(13) 0.64572(14) 0.0353(6) Uani 1 1 d . . . . .
N4 N 0.7211(2) 0.66603(12) 0.52787(14) 0.0341(6) Uani 1 1 d . . . . .
N5 N 0.9149(2) 0.69518(12) 0.55582(14) 0.0350(6) Uani 1 1 d . . . . .
N6 N 1.0148(2) 0.66959(12) 0.67518(13) 0.0340(6) Uani 1 1 d . . . . .
N7 N 1.04344(19) 0.61377(11) 0.67462(13) 0.0304(6) Uani 1 1 d . . . . .
N8 N 1.1422(2) 0.51269(12) 0.66152(14) 0.0356(6) Uani 1 1 d . . . . .
C50 C 0.9374(3) 0.40320(16) 0.6803(2) 0.0474(9) Uani 1 1 d . . . . .
H50 H 1.0030 0.4065 0.6824 0.057 Uiso 1 1 calc R . . . .
C51 C 0.8992(3) 0.34846(17) 0.6859(2) 0.0520(10) Uani 1 1 d . . . . .
H51 H 0.9380 0.3159 0.6914 0.062 Uiso 1 1 calc R . . . .
C52 C 0.8024(3) 0.34384(17) 0.6830(2) 0.0476(9) Uani 1 1 d . . . . .
H52 H 0.7745 0.3078 0.6871 0.057 Uiso 1 1 calc R . . . .
C53 C 0.7469(3) 0.39267(16) 0.67397(19) 0.0421(8) Uani 1 1 d . . . . .
H53 H 0.6812 0.3899 0.6715 0.051 Uiso 1 1 calc R . . . .
C54 C 0.7902(2) 0.44668(15) 0.66856(15) 0.0317(7) Uani 1 1 d . . . . .
C55 C 0.7318(2) 0.49900(15) 0.65860(15) 0.0318(7) Uani 1 1 d . . . . .
C56 C 0.6321(3) 0.50223(17) 0.65159(18) 0.0402(8) Uani 1 1 d . . . . .
H56 H 0.5893 0.4718 0.6521 0.048 Uiso 1 1 calc R . . . .
C57 C 0.6117(3) 0.55988(17) 0.64378(17) 0.0394(8) Uani 1 1 d . . . . .
H57 H 0.5515 0.5765 0.6381 0.047 Uiso 1 1 calc R . . . .
C58 C 0.7070(3) 0.65051(15) 0.64101(17) 0.0369(7) Uani 1 1 d . . . . .
H58A H 0.7381 0.6652 0.6825 0.044 Uiso 1 1 calc R . . . .
H58B H 0.6452 0.6689 0.6319 0.044 Uiso 1 1 calc R . . . .
C59 C 0.7660(2) 0.66607(14) 0.58776(16) 0.0323(7) Uani 1 1 d . . . . .
C60 C 0.7723(2) 0.68032(13) 0.47899(16) 0.0325(7) Uani 1 1 d . . . . .
C61 C 0.7276(3) 0.68069(15) 0.41337(18) 0.0397(8) Uani 1 1 d . . . . .
H61 H 0.6634 0.6718 0.4036 0.048 Uiso 1 1 calc R . . . .
C62 C 0.7795(3) 0.69420(16) 0.36466(18) 0.0446(9) Uani 1 1 d . . . . .
H62 H 0.7503 0.6941 0.3215 0.054 Uiso 1 1 calc R . . . .
C63 C 0.8762(3) 0.70829(18) 0.37842(19) 0.0471(9) Uani 1 1 d . . . . .
H63 H 0.9102 0.7172 0.3443 0.057 Uiso 1 1 calc R . . . .
C64 C 0.9212(3) 0.70905(17) 0.44140(19) 0.0441(9) Uani 1 1 d . . . . .
H64 H 0.9853 0.7187 0.4501 0.053 Uiso 1 1 calc R . . . .
C65 C 0.8695(2) 0.69505(15) 0.49315(17) 0.0349(7) Uani 1 1 d . . . . .
C66 C 0.8643(2) 0.68081(14) 0.60203(16) 0.0330(7) Uani 1 1 d . . . . .
C67 C 0.9143(2) 0.68207(16) 0.67140(17) 0.0378(8) Uani 1 1 d . . . . .
H67A H 0.9062 0.7200 0.6900 0.045 Uiso 1 1 calc R . . . .
H67B H 0.8852 0.6538 0.6972 0.045 Uiso 1 1 calc R . . . .
C68 C 1.0881(3) 0.70606(16) 0.67464(18) 0.0415(8) Uani 1 1 d . . . . .
H68 H 1.0848 0.7463 0.6743 0.050 Uiso 1 1 calc R . . . .
C69 C 1.1687(3) 0.67357(15) 0.67476(17) 0.0388(8) Uani 1 1 d . . . . .
H69 H 1.2305 0.6868 0.6750 0.047 Uiso 1 1 calc R . . . .
C70 C 1.1375(2) 0.61567(14) 0.67447(15) 0.0305(6) Uani 1 1 d . . . . .
C71 C 1.1924(2) 0.56209(14) 0.67252(15) 0.0299(6) Uani 1 1 d . . . . .
C72 C 1.2913(2) 0.56325(16) 0.68085(18) 0.0390(8) Uani 1 1 d . . . . .
H72 H 1.3240 0.5981 0.6883 0.047 Uiso 1 1 calc R . . . .
C73 C 1.3402(3) 0.51191(19) 0.6779(2) 0.0477(9) Uani 1 1 d . . . . .
H73 H 1.4063 0.5115 0.6844 0.057 Uiso 1 1 calc R . . . .
C74 C 1.2897(3) 0.46122(17) 0.6652(2) 0.0480(9) Uani 1 1 d . . . . .
H74 H 1.3209 0.4261 0.6620 0.058 Uiso 1 1 calc R . . . .
C75 C 1.1918(3) 0.46376(16) 0.6573(2) 0.0434(9) Uani 1 1 d . . . . .
H75 H 1.1582 0.4294 0.6485 0.052 Uiso 1 1 calc R . . . .
Cl1 Cl 0.98597(6) 0.81406(4) 0.23270(4) 0.04006(19) Uani 1 1 d . . . . .
O5 O 0.9780(2) 0.81270(17) 0.16254(14) 0.0664(9) Uani 1 1 d . . . . .
O6 O 1.0708(3) 0.78454(15) 0.25875(16) 0.0735(10) Uani 1 1 d . . . . .
O7 O 0.9920(2) 0.87273(15) 0.25290(16) 0.0683(10) Uani 1 1 d . . . . .
O8 O 0.9036(3) 0.78707(18) 0.25009(19) 0.0858(12) Uani 1 1 d . . . . .
Cl2 Cl 1.00801(5) 0.85466(4) 0.75656(4) 0.03474(18) Uani 1 1 d . . . . .
O1 O 1.0961(2) 0.82504(13) 0.75668(17) 0.0620(8) Uani 1 1 d . . . . .
O2 O 0.9956(3) 0.8595(3) 0.8238(2) 0.1204(19) Uani 1 1 d . . . . .
O3 O 1.0117(3) 0.91039(18) 0.7326(3) 0.1062(17) Uani 1 1 d . . . . .
O4 O 0.9310(3) 0.82238(16) 0.7263(2) 0.0904(13) Uani 1 1 d . . . . .
C1 C 1.2808(8) 0.7517(5) 0.4924(4) 0.174(5) Uani 1 1 d . . . . .
H1A H 1.2812 0.7199 0.5225 0.261 Uiso 1 1 calc GR . . . .
H1B H 1.3399 0.7724 0.5010 0.261 Uiso 1 1 calc GR . . . .
H1C H 1.2730 0.7371 0.4485 0.261 Uiso 1 1 calc GR . . . .
C3 C 1.2121(10) 0.8597(5) 0.4908(6) 0.0904(10) Uani 0.5 1 d D U P A 2
H3 H 1.2700 0.8746 0.4824 0.108 Uiso 0.5 1 calc R . P A 2
C3A C 1.1493(7) 0.8196(4) 0.4472(3) 0.178(9) Uiso 0.5 1 d . . P A 1
H3A H 1.1626 0.8117 0.4053 0.214 Uiso 0.5 1 calc R . P A 1
C4A C 1.0786(7) 0.8592(4) 0.4564(3) 0.188(10) Uiso 0.5 1 d DG . P A 1
H4A H 1.0446 0.8778 0.4206 0.226 Uiso 0.5 1 calc R . P A 1
C5 C 1.0588(4) 0.8711(3) 0.5191(3) 0.0891(10) Uani 1 1 d DG U . . .
C6 C 1.1096(7) 0.8433(4) 0.5725(3) 0.178(9) Uiso 0.5 1 d DG . P A 2
H6 H 1.0963 0.8512 0.6145 0.213 Uiso 0.5 1 calc R . P A 2
C7 C 1.1803(7) 0.8037(4) 0.5633(3) 0.168(9) Uiso 0.5 1 d G . P A 2
H7 H 1.2143 0.7851 0.5991 0.202 Uiso 0.5 1 calc R . P A 2
C2 C 1.2001(4) 0.7918(3) 0.5006(3) 0.0908(10) Uani 1 1 d G U . . .
C4 C 1.1348(9) 0.8969(5) 0.4948(6) 0.0897(10) Uani 0.5 1 d D U P A 2
H4 H 1.1347 0.9356 0.4823 0.108 Uiso 0.5 1 calc R . P A 2
C6A C 1.0624(10) 0.8210(5) 0.5437(6) 0.0886(10) Uani 0.5 1 d D U P A 1
H6A H 1.0149 0.8093 0.5676 0.106 Uiso 0.5 1 calc R . P A 1
C7A C 1.1312(9) 0.7853(6) 0.5362(6) 0.0890(10) Uani 0.5 1 d D U P A 1
H7A H 1.1315 0.7506 0.5592 0.107 Uiso 0.5 1 calc R . P A 1
C8 C 0.9834(5) 0.9155(3) 0.5304(4) 0.102(2) Uani 1 1 d . U . . .
H8A H 0.9264 0.9083 0.5008 0.153 Uiso 1 1 calc GR . . . .
H8B H 1.0064 0.9538 0.5231 0.153 Uiso 1 1 calc GR . . . .
H8C H 0.9700 0.9125 0.5746 0.153 Uiso 1 1 calc GR . . . .
C9 C 0.7632(9) 1.0078(6) 0.4994(7) 0.0918(14) Uani 0.5 1 d D U P . .
C10 C 0.6697(11) 1.0075(6) 0.5003(7) 0.0890(9) Uani 0.5 1 d . U P . .
C11 C 0.6009(9) 1.0046(6) 0.5000(7) 0.0894(9) Uani 0.5 1 d D U P . .
C12 C 0.6111(9) 0.9601(5) 0.4916(7) 0.0889(9) Uani 0.5 1 d D U P . .
C13 C 0.5234(5) 0.9620(3) 0.4936(3) 0.0897(8) Uani 1 1 d D U . . .
C14 C 0.4589(8) 0.9346(6) 0.4904(7) 0.0894(9) Uani 0.5 1 d D U P . .
C15 C 0.3752(8) 0.9355(5) 0.4918(7) 0.0900(10) Uani 0.5 1 d D U P . .
C16 C 1.1445(9) 0.5891(5) 0.4965(4) 0.181(5) Uani 1 1 d . . . . .
H16A H 1.1170 0.6202 0.4694 0.272 Uiso 1 1 calc GR . . . .
H16B H 1.1988 0.5741 0.4790 0.272 Uiso 1 1 calc GR . . . .
H16C H 1.1638 0.6031 0.5400 0.272 Uiso 1 1 calc GR . . . .
C17 C 1.0731(7) 0.5423(3) 0.4980(3) 0.099(2) Uani 1 1 d . . . . .
C18 C 0.9825(8) 0.5553(3) 0.5122(3) 0.111(3) Uani 1 1 d . . . . .
H18 H 0.9681 0.5937 0.5201 0.133 Uiso 1 1 calc R . . . .
C19 C 0.9146(6) 0.5150(4) 0.5152(3) 0.107(3) Uani 1 1 d . . . . .
H19 H 0.8565 0.5268 0.5268 0.129 Uiso 1 1 calc R . . . .
C20 C 0.5799(4) 0.4804(3) 0.4790(3) 0.0846(18) Uani 1 1 d . . . . .
H20 H 0.6349 0.4668 0.4644 0.101 Uiso 1 1 calc R . . . .
C21 C 0.5605(4) 0.5375(3) 0.4754(3) 0.0840(19) Uani 1 1 d . . . . .
H21 H 0.6025 0.5626 0.4587 0.101 Uiso 1 1 calc R . . . .
C22 C 0.4803(4) 0.5592(3) 0.4957(2) 0.0801(16) Uani 1 1 d . . . . .
C23 C 0.4585(5) 0.6234(4) 0.4916(3) 0.106(2) Uani 1 1 d . . . . .
H23A H 0.4219 0.6339 0.5255 0.159 Uiso 1 1 calc GR . . . .
H23B H 0.4230 0.6321 0.4498 0.159 Uiso 1 1 calc GR . . . .
H23C H 0.5169 0.6449 0.4969 0.159 Uiso 1 1 calc GR . . . .

loop_
_atom_site_aniso_label
_atom_site_aniso_U_11
_atom_site_aniso_U_22
_atom_site_aniso_U_33
_atom_site_aniso_U_23
_atom_site_aniso_U_13
_atom_site_aniso_U_12
Ag1 0.04000(17) 0.03620(17) 0.0782(2) 0.00102(13) -0.00039(14) -0.01132(11)
N9 0.0384(16) 0.0321(15) 0.0484(17) 0.0048(13) 0.0072(13) -0.0033(12)
N10 0.0380(15) 0.0312(14) 0.0365(15) 0.0007(11) 0.0119(12) 0.0023(12)
N11 0.0373(15) 0.0349(15) 0.0405(15) 0.0009(12) 0.0166(12) 0.0041(12)
N12 0.0319(14) 0.0275(13) 0.0367(14) -0.0006(11) 0.0058(11) 0.0035(11)
N13 0.0356(15) 0.0295(14) 0.0377(15) -0.0033(11) -0.0024(11) 0.0026(11)
N14 0.0302(14) 0.0309(14) 0.0392(15) 0.0016(11) 0.0036(11) 0.0042(11)
N15 0.0317(14) 0.0286(14) 0.0374(15) -0.0032(11) -0.0019(11) 0.0012(11)
N16 0.0356(15) 0.0314(14) 0.0387(15) -0.0015(12) 0.0012(12) -0.0002(12)
C24 0.0399(19) 0.0339(19) 0.047(2) -0.0013(14) 0.0023(15) 0.0023(14)
C25 0.043(2) 0.042(2) 0.045(2) 0.0009(15) 0.0026(16) 0.0113(16)
C26 0.0313(18) 0.052(2) 0.049(2) 0.0036(17) 0.0007(15) 0.0061(16)
C27 0.0319(17) 0.040(2) 0.049(2) 0.0012(16) -0.0006(15) -0.0017(15)
C28 0.0308(16) 0.0345(17) 0.0309(16) -0.0004(13) 0.0001(12) 0.0012(13)
C29 0.0321(16) 0.0329(17) 0.0336(16) -0.0036(13) -0.0013(13) -0.0025(13)
C30 0.0370(18) 0.0361(19) 0.053(2) -0.0009(16) 0.0030(15) -0.0048(15)
C31 0.046(2) 0.0279(17) 0.049(2) -0.0021(14) 0.0018(16) -0.0015(14)
C32 0.0356(17) 0.0376(18) 0.0374(18) -0.0067(14) 0.0014(14) 0.0075(14)
C33 0.0315(16) 0.0249(15) 0.0355(16) -0.0006(12) 0.0036(13) 0.0052(12)
C34 0.0330(16) 0.0277(16) 0.0364(17) 0.0013(12) 0.0048(13) 0.0075(13)
C35 0.0369(18) 0.0410(19) 0.045(2) 0.0058(15) 0.0116(15) 0.0054(15)
C36 0.054(2) 0.0385(19) 0.0383(19) 0.0080(15) 0.0147(16) 0.0115(16)
C37 0.052(2) 0.0365(19) 0.0339(18) -0.0009(14) 0.0000(15) 0.0124(16)
C38 0.0355(17) 0.0331(17) 0.0405(18) -0.0010(14) -0.0015(14) 0.0059(14)
C39 0.0332(16) 0.0223(14) 0.0365(17) 0.0009(12) 0.0046(13) 0.0069(12)
C40 0.0333(16) 0.0251(15) 0.0343(16) -0.0012(12) 0.0072(13) 0.0052(12)
C41 0.0374(17) 0.0330(17) 0.0403(18) -0.0026(14) 0.0121(14) 0.0049(14)
C42 0.0353(19) 0.048(2) 0.072(3) 0.0008(19) 0.0238(18) 0.0011(17)
C43 0.042(2) 0.046(2) 0.081(3) 0.003(2) 0.029(2) -0.0038(18)
C44 0.0443(19) 0.0334(18) 0.0412(19) -0.0005(14) 0.0218(15) -0.0031(15)
C45 0.0407(19) 0.0344(18) 0.0414(19) 0.0005(14) 0.0181(15) -0.0037(15)
C46 0.061(3) 0.037(2) 0.108(4) 0.005(2) 0.050(3) -0.0050(19)
C47 0.075(3) 0.032(2) 0.101(4) 0.008(2) 0.046(3) -0.005(2)
C48 0.061(3) 0.032(2) 0.083(3) 0.0071(19) 0.022(2) 0.0052(18)
C49 0.041(2) 0.037(2) 0.084(3) 0.0085(19) 0.012(2) 0.0023(16)
Ag2 0.04009(17) 0.03588(17) 0.0742(2) 0.00719(12) 0.00185(14) -0.00908(11)
N1 0.0364(15) 0.0299(14) 0.0430(16) 0.0056(12) 0.0087(12) -0.0009(12)
N2 0.0337(14) 0.0314(14) 0.0387(15) 0.0033(11) 0.0078(12) 0.0047(11)
N3 0.0331(14) 0.0373(15) 0.0364(15) 0.0028(12) 0.0081(11) 0.0062(12)
N4 0.0356(14) 0.0254(13) 0.0409(15) 0.0009(11) 0.0041(12) 0.0052(11)
N5 0.0318(14) 0.0349(15) 0.0380(15) 0.0032(12) 0.0034(11) 0.0070(11)
N6 0.0367(15) 0.0304(14) 0.0333(14) -0.0027(11) -0.0011(11) 0.0063(11)
N7 0.0329(14) 0.0278(13) 0.0295(13) -0.0018(10) 0.0011(10) 0.0033(11)
N8 0.0345(15) 0.0288(14) 0.0431(16) -0.0011(12) 0.0035(12) 0.0004(11)
C50 0.042(2) 0.0341(19) 0.068(3) 0.0107(17) 0.0150(18) 0.0053(16)
C51 0.054(2) 0.0326(19) 0.072(3) 0.0093(18) 0.019(2) 0.0062(17)
C52 0.057(2) 0.0307(18) 0.057(2) 0.0031(16) 0.0175(19) -0.0073(16)
C53 0.0411(19) 0.0377(19) 0.050(2) -0.0008(15) 0.0137(16) -0.0071(15)
C54 0.0344(16) 0.0327(17) 0.0288(15) -0.0003(12) 0.0076(12) -0.0024(13)
C55 0.0338(16) 0.0340(17) 0.0285(15) -0.0004(12) 0.0077(12) -0.0017(13)
C56 0.0342(18) 0.043(2) 0.0437(19) 0.0003(15) 0.0061(15) -0.0020(15)
C57 0.0323(17) 0.046(2) 0.0404(18) 0.0018(15) 0.0075(14) 0.0031(15)
C58 0.0369(18) 0.0342(18) 0.0408(18) 0.0012(14) 0.0103(14) 0.0075(14)
C59 0.0332(16) 0.0249(15) 0.0389(17) 0.0007(13) 0.0055(13) 0.0079(12)
C60 0.0356(17) 0.0226(15) 0.0388(17) 0.0017(12) 0.0031(13) 0.0087(12)
C61 0.0435(19) 0.0309(17) 0.0422(19) -0.0009(14) -0.0030(15) 0.0077(14)
C62 0.059(2) 0.0364(19) 0.0368(19) 0.0000(15) 0.0025(16) 0.0150(17)
C63 0.055(2) 0.048(2) 0.041(2) 0.0100(16) 0.0152(17) 0.0188(18)
C64 0.0401(19) 0.046(2) 0.047(2) 0.0104(16) 0.0103(16) 0.0128(16)
C65 0.0374(17) 0.0298(16) 0.0376(17) 0.0044(13) 0.0051(14) 0.0107(13)
C66 0.0353(17) 0.0259(15) 0.0379(17) -0.0007(13) 0.0049(13) 0.0094(13)
C67 0.0377(18) 0.0386(19) 0.0365(18) -0.0044(14) 0.0027(14) 0.0113(14)
C68 0.048(2) 0.0289(17) 0.046(2) -0.0058(14) 0.0012(16) 0.0007(15)
C69 0.0410(19) 0.0322(17) 0.0423(19) -0.0033(14) 0.0027(15) -0.0035(14)
C70 0.0314(16) 0.0315(16) 0.0274(15) -0.0010(12) 0.0003(12) -0.0003(13)
C71 0.0311(16) 0.0315(16) 0.0269(15) -0.0003(12) 0.0029(12) 0.0016(13)
C72 0.0312(17) 0.0396(19) 0.0460(19) -0.0030(15) 0.0050(14) -0.0011(14)
C73 0.0311(18) 0.050(2) 0.062(2) -0.0035(19) 0.0080(16) 0.0067(16)
C74 0.042(2) 0.040(2) 0.063(3) -0.0053(17) 0.0100(18) 0.0108(16)
C75 0.042(2) 0.0321(19) 0.057(2) -0.0039(15) 0.0076(17) 0.0030(15)
Cl1 0.0428(4) 0.0308(4) 0.0495(5) 0.0021(3) 0.0167(3) 0.0034(3)
O5 0.0624(19) 0.095(3) 0.0425(16) 0.0089(15) 0.0100(14) 0.0000(17)
O6 0.093(3) 0.065(2) 0.0575(19) 0.0017(16) -0.0074(17) 0.0406(19)
O7 0.065(2) 0.0378(17) 0.097(3) -0.0182(15) -0.0053(19) 0.0102(13)
O8 0.091(3) 0.090(3) 0.085(3) 0.007(2) 0.043(2) -0.035(2)
Cl2 0.0313(4) 0.0277(4) 0.0445(4) 0.0003(3) 0.0030(3) -0.0014(3)
O1 0.0455(16) 0.0497(17) 0.088(2) -0.0085(16) -0.0004(15) 0.0137(13)
O2 0.083(3) 0.213(6) 0.067(2) -0.033(3) 0.015(2) 0.025(3)
O3 0.060(2) 0.054(2) 0.196(5) 0.054(3) -0.011(3) -0.0051(17)
O4 0.056(2) 0.058(2) 0.144(4) -0.011(2) -0.032(2) -0.0159(17)
C1 0.160(9) 0.244(14) 0.131(8) 0.073(9) 0.065(7) 0.022(9)
C3 0.0904(10) 0.0904(10) 0.0904(10) 0.00005(10) 0.01250(17) -0.00002(10)
C5 0.0892(12) 0.0896(12) 0.0882(12) 0.0036(9) 0.0112(9) -0.0033(9)
C2 0.0909(12) 0.0917(12) 0.0899(12) 0.0043(9) 0.0128(9) -0.0011(9)
C4 0.0897(10) 0.0897(10) 0.0897(10) 0.00004(10) 0.01239(17) -0.00003(10)
C6A 0.0889(14) 0.0890(14) 0.0876(14) 0.0046(11) 0.0118(11) -0.0031(11)
C7A 0.0895(14) 0.0898(14) 0.0880(14) 0.0048(11) 0.0125(11) -0.0024(11)
C8 0.100(3) 0.099(3) 0.104(3) 0.0045(18) 0.0059(18) -0.0092(18)
C9 0.0918(14) 0.0918(14) 0.0918(14) 0.0000(2) 0.0127(3) 0.0000(2)
C10 0.0890(9) 0.0890(9) 0.0890(9) 0.00000(10) 0.01231(16) 0.00000(10)
C11 0.0894(9) 0.0894(9) 0.0894(9) 0.00000(10) 0.01235(16) 0.00001(10)
C12 0.0889(9) 0.0889(9) 0.0889(9) 0.00000(10) 0.01230(16) 0.00001(10)
C13 0.0897(8) 0.0897(8) 0.0896(8) 0.00002(10) 0.01239(15) 0.00002(10)
C14 0.0894(9) 0.0894(9) 0.0894(9) 0.00000(10) 0.01235(16) 0.00000(10)
C15 0.0900(10) 0.0900(10) 0.0900(10) 0.00000(10) 0.01242(17) 0.00000(10)
C16 0.254(14) 0.220(12) 0.063(5) 0.011(6) -0.005(6) -0.075(11)
C17 0.158(7) 0.103(5) 0.035(3) 0.005(3) 0.013(3) 0.022(5)
C18 0.220(10) 0.070(4) 0.040(3) 0.003(3) 0.008(4) 0.082(5)
C19 0.126(6) 0.152(8) 0.045(3) 0.012(4) 0.018(3) 0.088(6)
C20 0.073(4) 0.125(6) 0.058(3) -0.018(3) 0.017(3) -0.023(4)
C21 0.073(4) 0.126(6) 0.055(3) -0.014(3) 0.015(3) -0.035(4)
C22 0.083(4) 0.111(5) 0.044(3) -0.016(3) 0.002(2) -0.022(4)
C23 0.110(5) 0.133(7) 0.071(4) -0.011(4) -0.003(4) -0.016(5)

loop_
_atom_type_symbol
_atom_type_description
_atom_type_scat_dispersion_real
_atom_type_scat_dispersion_imag
_atom_type_scat_source
C C 0.0181 0.0091 'International Tables Vol C Tables 4.2.6.8 and 6.1.1.4'
H H 0.0000 0.0000 'International Tables Vol C Tables 4.2.6.8 and 6.1.1.4'
Ag Ag 0.1306 4.2820 'International Tables Vol C Tables 4.2.6.8 and 6.1.1.4'
Cl Cl 0.3639 0.7018 'International Tables Vol C Tables 4.2.6.8 and 6.1.1.4'
N N 0.0311 0.0180 'International Tables Vol C Tables 4.2.6.8 and 6.1.1.4'
O O 0.0492 0.0322 'International Tables Vol C Tables 4.2.6.8 and 6.1.1.4'

loop_
_geom_angle_atom_site_label_1
_geom_angle_atom_site_label_2
_geom_angle_atom_site_label_3
_geom_angle
_geom_angle_site_symmetry_1
_geom_angle_site_symmetry_3
N9 Ag1 N10 69.21(10) . .
N9 Ag1 N15 171.63(11) . .
N9 Ag1 N16 110.22(10) . .
N15 Ag1 N10 110.74(9) . .
N15 Ag1 N16 69.29(10) . .
N16 Ag1 N10 176.55(9) . .
C45 N9 Ag1 123.7(2) . .
C49 N9 Ag1 118.3(3) . .
C49 N9 C45 117.8(3) . .
N11 N10 Ag1 150.4(2) . .
C44 N10 Ag1 104.6(2) . .
C44 N10 N11 104.4(3) . .
N10 N11 C41 121.6(3) . .
C42 N11 N10 112.1(3) . .
C42 N11 C41 126.3(3) . .
C40 N12 C39 117.2(3) . .
N15 N13 C32 119.2(3) . .
C31 N13 N15 111.5(3) . .
C31 N13 C32 129.2(3) . .
C33 N14 C34 117.0(3) . .
N13 N15 Ag1 131.5(2) . .
C29 N15 Ag1 122.2(2) . .
C29 N15 N13 105.8(3) . .
C24 N16 Ag1 131.8(2) . .
C24 N16 C28 117.3(3) . .
C28 N16 Ag1 110.9(2) . .
N16 C24 H24 118.0 . .
N16 C24 C25 124.0(3) . .
C25 C24 H24 118.0 . .
C24 C25 H25 120.8 . .
C26 C25 C24 118.4(3) . .
C26 C25 H25 120.8 . .
C25 C26 H26 120.4 . .
C25 C26 C27 119.1(3) . .
C27 C26 H26 120.4 . .
C26 C27 H27 120.7 . .
C26 C27 C28 118.7(3) . .
C28 C27 H27 120.7 . .
N16 C28 C27 122.6(3) . .
N16 C28 C29 117.0(3) . .
C27 C28 C29 120.5(3) . .
N15 C29 C28 120.3(3) . .
N15 C29 C30 110.2(3) . .
C30 C29 C28 129.5(3) . .
C29 C30 H30 127.6 . .
C31 C30 C29 104.8(3) . .
C31 C30 H30 127.6 . .
N13 C31 C30 107.6(3) . .
N13 C31 H31 126.2 . .
C30 C31 H31 126.2 . .
N13 C32 H32A 109.1 . .
N13 C32 H32B 109.1 . .
N13 C32 C33 112.4(3) . .
H32A C32 H32B 107.8 . .
C33 C32 H32A 109.1 . .
C33 C32 H32B 109.1 . .
N14 C33 C32 118.0(3) . .
N14 C33 C40 122.0(3) . .
C40 C33 C32 120.0(3) . .
N14 C34 C35 119.8(3) . .
N14 C34 C39 121.3(3) . .
C39 C34 C35 119.0(3) . .
C34 C35 H35 120.1 . .
C36 C35 C34 119.9(3) . .
C36 C35 H35 120.1 . .
C35 C36 H36 119.6 . .
C35 C36 C37 120.7(3) . .
C37 C36 H36 119.6 . .
C36 C37 H37 119.6 . .
C38 C37 C36 120.9(3) . .
C38 C37 H37 119.6 . .
C37 C38 H38 120.1 . .
C37 C38 C39 119.8(3) . .
C39 C38 H38 120.1 . .
N12 C39 C34 120.7(3) . .
N12 C39 C38 119.5(3) . .
C38 C39 C34 119.8(3) . .
N12 C40 C33 121.9(3) . .
N12 C40 C41 115.7(3) . .
C33 C40 C41 122.4(3) . .
N11 C41 C40 111.5(3) . .
N11 C41 H41A 109.3 . .
N11 C41 H41B 109.3 . .
C40 C41 H41A 109.3 . .
C40 C41 H41B 109.3 . .
H41A C41 H41B 108.0 . .
N11 C42 H42 126.3 . .
N11 C42 C43 107.3(3) . .
C43 C42 H42 126.3 . .
C42 C43 H43 127.4 . .
C42 C43 C44 105.3(4) . .
C44 C43 H43 127.4 . .
N10 C44 C43 110.8(3) . .
N10 C44 C45 122.7(3) . .
C43 C44 C45 126.4(3) . .
N9 C45 C44 119.1(3) . .
N9 C45 C46 120.7(4) . .
C46 C45 C44 120.1(3) . .
C45 C46 H46 120.0 . .
C47 C46 C45 120.0(4) . .
C47 C46 H46 120.0 . .
C46 C47 H47 120.2 . .
C46 C47 C48 119.6(4) . .
C48 C47 H47 120.2 . .
C47 C48 H48 121.3 . .
C47 C48 C49 117.5(4) . .
C49 C48 H48 121.3 . .
N9 C49 C48 124.3(4) . .
N9 C49 H49 117.8 . .
C48 C49 H49 117.8 . .
N1 Ag2 N2 69.33(10) . .
N1 Ag2 N8 109.39(10) . .
N7 Ag2 N1 168.31(10) . .
N7 Ag2 N2 113.02(9) . .
N7 Ag2 N8 69.08(9) . .
N8 Ag2 N2 175.84(9) . .
C50 N1 Ag2 117.6(2) . .
C50 N1 C54 118.2(3) . .
C54 N1 Ag2 124.1(2) . .
N3 N2 Ag2 150.2(2) . .
C55 N2 Ag2 105.4(2) . .
C55 N2 N3 104.2(3) . .
N2 N3 C58 121.2(3) . .
C57 N3 N2 112.4(3) . .
C57 N3 C58 126.4(3) . .
C59 N4 C60 117.3(3) . .
C66 N5 C65 117.0(3) . .
N7 N6 C67 119.0(3) . .
C68 N6 N7 111.3(3) . .
C68 N6 C67 129.5(3) . .
N6 N7 Ag2 130.4(2) . .
C70 N7 Ag2 123.3(2) . .
C70 N7 N6 105.7(3) . .
C71 N8 Ag2 109.9(2) . .
C75 N8 Ag2 132.9(2) . .
C75 N8 C71 117.0(3) . .
N1 C50 H50 118.2 . .
N1 C50 C51 123.7(4) . .
C51 C50 H50 118.2 . .
C50 C51 H51 121.0 . .
C52 C51 C50 117.9(4) . .
C52 C51 H51 121.0 . .
C51 C52 H52 120.2 . .
C53 C52 C51 119.7(4) . .
C53 C52 H52 120.2 . .
C52 C53 H53 120.3 . .
C52 C53 C54 119.4(3) . .
C54 C53 H53 120.3 . .
N1 C54 C53 121.1(3) . .
N1 C54 C55 119.0(3) . .
C53 C54 C55 119.9(3) . .
N2 C55 C54 121.9(3) . .
N2 C55 C56 111.0(3) . .
C56 C55 C54 127.0(3) . .
C55 C56 H56 127.5 . .
C57 C56 C55 104.9(3) . .
C57 C56 H56 127.5 . .
N3 C57 C56 107.4(3) . .
N3 C57 H57 126.3 . .
C56 C57 H57 126.3 . .
N3 C58 H58A 109.3 . .
N3 C58 H58B 109.3 . .
N3 C58 C59 111.6(3) . .
H58A C58 H58B 108.0 . .
C59 C58 H58A 109.3 . .
C59 C58 H58B 109.3 . .
N4 C59 C58 116.1(3) . .
N4 C59 C66 122.0(3) . .
C66 C59 C58 121.9(3) . .
N4 C60 C61 119.8(3) . .
N4 C60 C65 120.7(3) . .
C65 C60 C61 119.5(3) . .
C60 C61 H61 120.3 . .
C62 C61 C60 119.5(4) . .
C62 C61 H61 120.3 . .
C61 C62 H62 119.4 . .
C61 C62 C63 121.2(4) . .
C63 C62 H62 119.4 . .
C62 C63 H63 119.6 . .
C64 C63 C62 120.8(4) . .
C64 C63 H63 119.6 . .
C63 C64 H64 120.2 . .
C63 C64 C65 119.5(4) . .
C65 C64 H64 120.2 . .
N5 C65 C60 121.1(3) . .
N5 C65 C64 119.3(3) . .
C60 C65 C64 119.5(3) . .
N5 C66 C59 121.9(3) . .
N5 C66 C67 116.9(3) . .
C59 C66 C67 121.3(3) . .
N6 C67 C66 112.2(3) . .
N6 C67 H67A 109.2 . .
N6 C67 H67B 109.2 . .
C66 C67 H67A 109.2 . .
C66 C67 H67B 109.2 . .
H67A C67 H67B 107.9 . .
N6 C68 H68 126.1 . .
N6 C68 C69 107.9(3) . .
C69 C68 H68 126.1 . .
C68 C69 H69 127.5 . .
C68 C69 C70 104.9(3) . .
C70 C69 H69 127.5 . .
N7 C70 C69 110.2(3) . .
N7 C70 C71 120.5(3) . .
C69 C70 C71 129.2(3) . .
N8 C71 C70 116.6(3) . .
N8 C71 C72 122.6(3) . .
C72 C71 C70 120.8(3) . .
C71 C72 H72 120.6 . .
C73 C72 C71 118.9(3) . .
C73 C72 H72 120.6 . .
C72 C73 H73 120.4 . .
C74 C73 C72 119.1(4) . .
C74 C73 H73 120.4 . .
C73 C74 H74 120.8 . .
C73 C74 C75 118.4(3) . .
C75 C74 H74 120.8 . .
N8 C75 C74 124.0(4) . .
N8 C75 H75 118.0 . .
C74 C75 H75 118.0 . .
O6 Cl1 O5 108.4(2) . .
O7 Cl1 O5 108.1(2) . .
O7 Cl1 O6 109.4(2) . .
O8 Cl1 O5 107.1(2) . .
O8 Cl1 O6 112.3(3) . .
O8 Cl1 O7 111.4(2) . .
O1 Cl2 O2 105.2(2) . .
O3 Cl2 O1 111.7(2) . .
O3 Cl2 O2 107.0(4) . .
O3 Cl2 O4 113.7(2) . .
O4 Cl2 O1 112.2(2) . .
O4 Cl2 O2 106.4(3) . .
H1A C1 H1B 109.5 . .
H1A C1 H1C 109.5 . .
H1B C1 H1C 109.5 . .
C2 C1 H1A 109.5 . .
C2 C1 H1B 109.5 . .
C2 C1 H1C 109.5 . .
C2 C3 H3 120.2 . .
C4 C3 H3 120.2 . .
C4 C3 C2 119.7(10) . .
C4A C3A H3A 120.0 . .
C4A C3A C2 120.0 . .
C2 C3A H3A 120.0 . .
C3A C4A H4A 120.0 . .
C5 C4A C3A 120.0 . .
C5 C4A H4A 120.0 . .
C4A C5 C8 120.9(5) . .
C6 C5 C8 119.1(5) . .
C4 C5 C6 98.0(6) . .
C4 C5 C8 111.4(7) . .
C6A C5 C4A 101.2(7) . .
C6A C5 C8 123.0(8) . .
C5 C6 H6 120.0 . .
C5 C6 C7 120.0 . .
C7 C6 H6 120.0 . .
C6 C7 H7 120.0 . .
C2 C7 C6 120.0 . .
C2 C7 H7 120.0 . .
C1 C2 C3 119.7(8) . .
C3A C2 C1 121.0(6) . .
C7 C2 C1 118.9(6) . .
C7 C2 C3 88.0(6) . .
C7A C2 C1 129.2(8) . .
C7A C2 C3A 98.8(7) . .
C3 C4 H4 122.8 . .
C5 C4 C3 114.4(10) . .
C5 C4 H4 122.8 . .
C5 C6A H6A 119.3 . .
C5 C6A C7A 121.4(12) . .
C7A C6A H6A 119.3 . .
C2 C7A H7A 115.7 . .
C6A C7A C2 128.5(12) . .
C6A C7A H7A 115.7 . .
C5 C8 H8A 109.5 . .
C5 C8 H8B 109.5 . .
C5 C8 H8C 109.5 . .
H8A C8 H8B 109.5 . .
H8A C8 H8C 109.5 . .
H8B C8 H8C 109.5 . .
C9 C10 C12 126.3(14) . .
C9 C10 C15 116.3(13) . 3_676
C11 C10 C9 176.3(19) . .
C11 C10 C12 50.0(11) . .
C11 C10 C15 67.4(12) . 3_676
C12 C10 C15 117.3(12) . 3_676
C10 C11 C12 84.7(15) . .
C10 C11 C13 141.5(16) . .
C10 C11 C13 152.4(15) . 3_676
C10 C11 C14 117.8(15) . 3_676
C10 C11 C15 73.3(13) . 3_676
C12 C11 C13 122.8(12) . 3_676
C12 C11 C13 56.8(9) . .
C12 C11 C14 157.4(14) . 3_676
C12 C11 C15 157.9(15) . 3_676
C13 C11 C13 66.1(7) . 3_676
C13 C11 C14 100.7(9) . 3_676
C14 C11 C13 34.6(5) 3_676 3_676
C15 C11 C13 79.1(8) 3_676 3_676
C15 C11 C13 145.2(11) 3_676 .
C15 C11 C14 44.5(6) 3_676 3_676
C11 C12 C10 45.3(9) . .
C11 C12 C13 78.4(12) . .
C13 C12 C10 123.7(12) . .
C11 C13 C11 114.0(7) . 3_676
C11 C13 C13 69.2(7) . 3_676
C12 C13 C11 44.8(7) . .
C12 C13 C11 158.7(8) . 3_676
C12 C13 C13 113.9(9) . 3_676
C13 C13 C11 44.8(5) 3_676 3_676
C14 C13 C11 58.7(9) . 3_676
C14 C13 C11 172.6(11) . .
C14 C13 C12 142.6(11) . .
C14 C13 C13 103.5(10) . 3_676
C13 C14 C11 86.6(10) . 3_676
C13 C14 C15 143.7(15) . .
C15 C14 C11 57.1(8) . 3_676
C11 C15 C10 39.3(7) 3_676 3_676
C14 C15 C10 117.7(12) . 3_676
C14 C15 C11 78.4(10) . 3_676
H16A C16 H16B 109.5 . .
H16A C16 H16C 109.5 . .
H16B C16 H16C 109.5 . .
C17 C16 H16A 109.5 . .
C17 C16 H16B 109.5 . .
C17 C16 H16C 109.5 . .
C18 C17 C16 120.2(9) . .
C19 C17 C16 126.3(10) 3_766 .
C19 C17 C18 113.5(8) 3_766 .
C17 C18 H18 118.3 . .
C19 C18 C17 123.4(6) . .
C19 C18 H18 118.3 . .
C17 C19 H19 118.5 3_766 .
C18 C19 C17 123.1(7) . 3_766
C18 C19 H19 118.5 . .
C21 C20 H20 119.0 . .
C21 C20 C22 121.9(6) . 3_666
C22 C20 H20 119.0 3_666 .
C20 C21 H21 119.5 . .
C20 C21 C22 121.0(6) . .
C22 C21 H21 119.5 . .
C20 C22 C23 121.9(7) 3_666 .
C21 C22 C20 117.0(7) . 3_666
C21 C22 C23 121.0(6) . .
C22 C23 H23A 109.5 . .
C22 C23 H23B 109.5 . .
C22 C23 H23C 109.5 . .
H23A C23 H23B 109.5 . .
H23A C23 H23C 109.5 . .
H23B C23 H23C 109.5 . .

loop_
_geom_bond_atom_site_label_1
_geom_bond_atom_site_label_2
_geom_bond_distance
_geom_bond_site_symmetry_2
Ag1 N9 2.209(3) .
Ag1 N10 2.743(3) .
Ag1 N15 2.215(3) .
Ag1 N16 2.595(3) .
N9 C45 1.351(5) .
N9 C49 1.331(5) .
N10 N11 1.356(4) .
N10 C44 1.343(5) .
N11 C41 1.449(4) .
N11 C42 1.346(5) .
N12 C39 1.367(4) .
N12 C40 1.308(4) .
N13 N15 1.350(4) .
N13 C31 1.342(5) .
N13 C32 1.450(4) .
N14 C33 1.312(4) .
N14 C34 1.361(4) .
N15 C29 1.336(4) .
N16 C24 1.337(5) .
N16 C28 1.341(4) .
C24 H24 0.9300 .
C24 C25 1.382(5) .
C25 H25 0.9300 .
C25 C26 1.375(6) .
C26 H26 0.9300 .
C26 C27 1.384(5) .
C27 H27 0.9300 .
C27 C28 1.397(5) .
C28 C29 1.466(5) .
C29 C30 1.411(5) .
C30 H30 0.9300 .
C30 C31 1.373(5) .
C31 H31 0.9300 .
C32 H32A 0.9700 .
C32 H32B 0.9700 .
C32 C33 1.514(5) .
C33 C40 1.433(5) .
C34 C35 1.416(5) .
C34 C39 1.415(5) .
C35 H35 0.9300 .
C35 C36 1.370(5) .
C36 H36 0.9300 .
C36 C37 1.401(6) .
C37 H37 0.9300 .
C37 C38 1.364(5) .
C38 H38 0.9300 .
C38 C39 1.411(5) .
C40 C41 1.517(5) .
C41 H41A 0.9700 .
C41 H41B 0.9700 .
C42 H42 0.9300 .
C42 C43 1.361(6) .
C43 H43 0.9300 .
C43 C44 1.405(5) .
C44 C45 1.457(5) .
C45 C46 1.395(5) .
C46 H46 0.9300 .
C46 C47 1.365(6) .
C47 H47 0.9300 .
C47 C48 1.374(6) .
C48 H48 0.9300 .
C48 C49 1.381(6) .
C49 H49 0.9300 .
Ag2 N1 2.200(3) .
Ag2 N2 2.718(3) .
Ag2 N7 2.187(3) .
Ag2 N8 2.628(3) .
N1 C50 1.334(5) .
N1 C54 1.348(4) .
N2 N3 1.355(4) .
N2 C55 1.344(4) .
N3 C57 1.341(5) .
N3 C58 1.455(4) .
N4 C59 1.312(4) .
N4 C60 1.364(4) .
N5 C65 1.365(4) .
N5 C66 1.315(4) .
N6 N7 1.351(4) .
N6 C67 1.448(4) .
N6 C68 1.340(5) .
N7 C70 1.337(4) .
N8 C71 1.347(4) .
N8 C75 1.340(5) .
C50 H50 0.9300 .
C50 C51 1.385(5) .
C51 H51 0.9300 .
C51 C52 1.373(6) .
C52 H52 0.9300 .
C52 C53 1.373(6) .
C53 H53 0.9300 .
C53 C54 1.401(5) .
C54 C55 1.463(5) .
C55 C56 1.406(5) .
C56 H56 0.9300 .
C56 C57 1.366(6) .
C57 H57 0.9300 .
C58 H58A 0.9700 .
C58 H58B 0.9700 .
C58 C59 1.515(5) .
C59 C66 1.428(5) .
C60 C61 1.416(5) .
C60 C65 1.414(5) .
C61 H61 0.9300 .
C61 C62 1.364(6) .
C62 H62 0.9300 .
C62 C63 1.402(6) .
C63 H63 0.9300 .
C63 C64 1.368(6) .
C64 H64 0.9300 .
C64 C65 1.416(5) .
C66 C67 1.510(5) .
C67 H67A 0.9700 .
C67 H67B 0.9700 .
C68 H68 0.9300 .
C68 C69 1.368(5) .
C69 H69 0.9300 .
C69 C70 1.407(5) .
C70 C71 1.465(4) .
C71 C72 1.393(5) .
C72 H72 0.9300 .
C72 C73 1.378(5) .
C73 H73 0.9300 .
C73 C74 1.378(6) .
C74 H74 0.9300 .
C74 C75 1.379(6) .
C75 H75 0.9300 .
Cl1 O5 1.439(3) .
Cl1 O6 1.424(3) .
Cl1 O7 1.416(3) .
Cl1 O8 1.415(3) .
Cl2 O1 1.425(3) .
Cl2 O2 1.428(4) .
Cl2 O3 1.381(4) .
Cl2 O4 1.397(3) .
C1 H1A 0.9600 .
C1 H1B 0.9600 .
C1 H1C 0.9600 .
C1 C2 1.502(11) .
C3 H3 0.9300 .
C3 C2 1.590(13) .
C3 C4 1.405(17) .
C3A H3A 0.9300 .
C3A C4A 1.3900 .
C3A C2 1.3900 .
C4A H4A 0.9300 .
C4A C5 1.3900 .
C5 C6 1.3900 .
C5 C4 1.386(12) .
C5 C6A 1.259(13) .
C5 C8 1.524(9) .
C6 H6 0.9300 .
C6 C7 1.3900 .
C7 H7 0.9300 .
C7 C2 1.3900 .
C2 C7A 1.312(13) .
C4 H4 0.9300 .
C6A H6A 0.9300 .
C6A C7A 1.305(17) .
C7A H7A 0.9300 .
C8 H8A 0.9600 .
C8 H8B 0.9600 .
C8 H8C 0.9600 .
C9 C10 1.331(16) .
C10 C11 0.979(16) .
C10 C12 1.371(18) .
C10 C15 1.482(18) 3_676
C11 C12 1.055(15) .
C11 C13 1.947(15) 3_676
C11 C13 1.467(14) .
C11 C14 1.667(19) 3_676
C11 C15 1.428(14) 3_676
C12 C13 1.253(13) .
C13 C11 1.947(15) 3_676
C13 C13 1.904(13) 3_676
C13 C14 1.109(11) .
C14 C11 1.667(19) 3_676
C14 C15 1.193(12) .
C15 C10 1.482(18) 3_676
C15 C11 1.428(14) 3_676
C16 H16A 0.9600 .
C16 H16B 0.9600 .
C16 H16C 0.9600 .
C16 C17 1.484(12) .
C17 C18 1.392(12) .
C17 C19 1.366(10) 3_766
C18 H18 0.9300 .
C18 C19 1.347(12) .
C19 C17 1.366(10) 3_766
C19 H19 0.9300 .
C20 H20 0.9300 .
C20 C21 1.347(9) .
C20 C22 1.401(8) 3_666
C21 H21 0.9300 .
C21 C22 1.362(9) .
C22 C20 1.401(8) 3_666
C22 C23 1.512(10) .
C23 H23A 0.9600 .
C23 H23B 0.9600 .
C23 H23C 0.9600 .
